data_1100575
loop_
_publ_author_name
'Mommertz, Andreas'
'Leo, Roland'
'Massa, Werner'
'Harms, Klaus'
'Dehnicke, Kurt'

_publ_section_title
;
 Synthese eines Titana-Oxacyclohexanringes durch kontrollierte Ring\"offnung
 von Tetrahydrofuran. Kristallstrukturen von
 [Ti(CH~2~)~4~O{Me~2~Si(NBut)~2~}]~2~,
 [TiCl{Me~2~Si(NBut)~2~}]~3~(\m~3~-O)(\m~3~-Cl) und
 [Li~2~(THF)~3~{Me~2~Si(NBut)~2~}]
;
_journal_coden_ASTM ZAACAB
_journal_issue 10
_journal_name_full
;
 Zeitschrift fuer Anorganische und Allgemeine Chemie
;
_journal_page_first 1647
_journal_page_last 1652
_journal_paper_doi 10.1002/(sici)1521-3749(199810)624:10<1647::aid-zaac1647>3.0.co;2-4
_journal_volume 624
_journal_year 1998
_chemical_formula_sum 'C30 H72 Cl4 N6 O Si3 Ti3'
_space_group_IT_number 8
_symmetry_cell_setting monoclinic
_symmetry_space_group_name_Hall 'I -2y'
_symmetry_space_group_name_H-M 'I 1 m 1'
_cell_angle_alpha 90
_cell_angle_beta 93.630(6)
_cell_angle_gamma 90
_cell_formula_units_Z 2
_cell_length_a 10.8627(15)
_cell_length_b 18.8232(19)
_cell_length_c 11.5770(9)
_cod_original_sg_symbol_H-M 'I m'
_cod_original_formula_sum 'C30 H72 Cl4 N6 O1 Si3 Ti3'
_cod_database_code 1100575

loop_
_symmetry_equiv_pos_site_id
_symmetry_equiv_pos_as_xyz
1 x,y,z
2 x,-y,z
3 1/2+x,1/2+y,1/2+z
4 1/2+x,1/2-y,1/2+z

loop_
_atom_site_label
_atom_site_type_symbol
_atom_site_fract_x
_atom_site_fract_y
_atom_site_fract_z
Ti1 Ti 0.1276(2) 0.00000 0.8705(2)
Ti2 Ti 0.15676(14) 0.08594(8) 0.63119(15)
Cl1 Cl 0.1321(2) 0.12899(12) 0.8315(2)
Cl2 Cl -0.0382(3) 0.00000 0.6843(3)
Cl3 Cl 0.1661(3) 0.00000 0.4713(3)
Si1 Si 0.1062(4) 0.00000 1.0945(4)
Si2 Si 0.1749(3) 0.21194(15) 0.5385(3)
O1 O 0.2115(8) 0.00000 0.7207(8)
N1 N 0.0015(11) 0.00000 0.9769(10)
N2 N 0.2287(11) 0.00000 1.0019(11)
N3 N 0.0502(7) 0.1547(4) 0.5570(7)
N4 N 0.2814(8) 0.1463(4) 0.5920(8)
C1 C -0.1370(13) 0.00000 0.9795(14)
C2 C -0.1886(11) 0.0676(6) 0.9226(12)
H1 H -0.16060 0.07130 0.84400
H2 H -0.15940 0.10890 0.96800
H3 H -0.27890 0.06610 0.91930
C3 C -0.1766(18) 0.00000 1.1073(15)
H4 H -0.26430 -0.01210 1.10800
H5 H -0.16260 0.04720 1.14120
H6 H -0.12770 -0.03520 1.15260
C4 C 0.1044(13) -0.0824(7) 1.1818(11)
H7 H 0.02930 -0.08370 1.22430
H8 H 0.17680 -0.08330 1.23670
H9 H 0.10610 -0.12370 1.13050
C5 C -0.0831(9) 0.1722(6) 0.5279(10)
C6 C -0.0969(13) 0.2387(7) 0.4534(13)
H10 H -0.06880 0.22870 0.37630
H11 H -0.04720 0.27710 0.48940
H12 H -0.18380 0.25300 0.44650
C7 C -0.1419(11) 0.1114(7) 0.4608(12)
H13 H -0.14070 0.06890 0.50980
H14 H -0.09590 0.10210 0.39230
H15 H -0.22740 0.12360 0.43670
C8 C -0.1428(12) 0.1845(9) 0.6422(12)
H16 H -0.13800 0.14080 0.68830
H17 H -0.22950 0.19780 0.62650
H18 H -0.09920 0.22280 0.68520
C9 C 0.4177(10) 0.1495(6) 0.5852(12)
C10 C 0.4718(12) 0.1078(7) 0.6888(16)
H19 H 0.44300 0.05850 0.68350
H20 H 0.44520 0.12930 0.76020
H21 H 0.56200 0.10880 0.68950
C11 C 0.4515(13) 0.1161(8) 0.4727(16)
H22 H 0.44550 0.06430 0.47840
H23 H 0.53610 0.12940 0.45720
H24 H 0.39470 0.13310 0.40940
C12 C 0.4667(12) 0.2258(6) 0.5953(13)
H25 H 0.43130 0.25410 0.53030
H26 H 0.55680 0.22540 0.59360
H27 H 0.44330 0.24670 0.66830
C13 C 0.1977(12) 0.2387(7) 0.3867(10)
H28 H 0.14730 0.28060 0.36690
H29 H 0.17280 0.19960 0.33440
H30 H 0.28480 0.24990 0.37880
C14 C 0.1761(12) 0.2914(6) 0.6348(12)
H31 H 0.11320 0.32520 0.60520
H32 H 0.25750 0.31400 0.63660
H33 H 0.15830 0.27670 0.71320
C15 C 0.3636(16) 0.00000 1.0420(17)
C16 C 0.433(2) 0.0417(13) 0.945(2)
H34 H 0.42310 0.01590 0.87360
H35 H 0.39540 0.08770 0.93550
H36 H 0.51880 0.04700 0.96740
C17 C 0.389(3) 0.0447(15) 1.157(3)
H37 H 0.35040 0.02000 1.21720
H38 H 0.47560 0.05010 1.17770
H39 H 0.35220 0.09080 1.14580
C18 C 0.409(3) -0.0735(14) 1.052(3)
H40? H 0.39610 -0.09730 0.97940
H41 H 0.49570 -0.07320 1.07530
H42? H 0.36530 -0.09800 1.10980
Cl1A Cl 0.1321(2) -0.12899(12) 0.8315(2)
Ti2A Ti 0.15676(14) -0.08594(8) 0.63119(15)
C16A C 0.433(2) -0.0417(13) 0.945(2)
C17A C 0.389(3) -0.0447(15) 1.157(3)
H34A H 0.42310 -0.01590 0.87360
C18A C 0.409(3) 0.0735(14) 1.052(3)
H37A H 0.35040 -0.02000 1.21720
H38A H 0.47560 -0.05010 1.17770
H39A H 0.35220 -0.09080 1.14580
H41A H 0.49570 0.07320 1.07530
H35A H 0.39540 -0.08770 0.93550
H36A H 0.51880 -0.04700 0.96740
C4A C 0.1044(13) 0.0824(7) 1.1818(11)
H7A H 0.02930 0.08370 1.22430
H8A H 0.17680 0.08330 1.23670
H9A H 0.10610 0.12370 1.13050
C2A C -0.1886(11) -0.0676(6) 0.9226(12)
H1A H -0.16060 -0.07130 0.84400
H2A H -0.15940 -0.10890 0.96800
H3A H -0.27890 -0.06610 0.91930
H4A H -0.26430 0.01210 1.10800
H6A H -0.12770 0.03520 1.15260
H5A H -0.16260 -0.04720 1.14120
N3A N 0.0502(7) -0.1547(4) 0.5570(7)
Si2A Si 0.1749(3) -0.21194(15) 0.5385(3)
N4A N 0.2814(8) -0.1463(4) 0.5920(8)
C9A C 0.4177(10) -0.1495(6) 0.5852(12)
C10A C 0.4718(12) -0.1078(7) 0.6888(16)
H19A H 0.44300 -0.05850 0.68350
H20A H 0.44520 -0.12930 0.76020
H21A H 0.56200 -0.10880 0.68950
C11A C 0.4515(13) -0.1161(8) 0.4727(16)
H22A H 0.44550 -0.06430 0.47840
H23A H 0.53610 -0.12940 0.45720
H24A H 0.39470 -0.13310 0.40940
C12A C 0.4667(12) -0.2258(6) 0.5953(13)
H25A H 0.43130 -0.25410 0.53030
H26A H 0.55680 -0.22540 0.59360
H27A H 0.44330 -0.24670 0.66830
C13A C 0.1977(12) -0.2387(7) 0.3867(10)
H28A H 0.14730 -0.28060 0.36690
H29A H 0.17280 -0.19960 0.33440
H30A H 0.28480 -0.24990 0.37880
C14A C 0.1761(12) -0.2914(6) 0.6348(12)
H31A H 0.11320 -0.32520 0.60520
H32A H 0.25750 -0.31400 0.63660
H33A H 0.15830 -0.27670 0.71320
C5A C -0.0831(9) -0.1722(6) 0.5279(10)
C6A C -0.0969(13) -0.2387(7) 0.4534(13)
H10A H -0.06880 -0.22870 0.37630
H11A H -0.04720 -0.27710 0.48940
H12A H -0.18380 -0.25300 0.44650
C7A C -0.1419(11) -0.1114(7) 0.4608(12)
H13A H -0.14070 -0.06890 0.50980
H14A H -0.09590 -0.10210 0.39230
H15A H -0.22740 -0.12360 0.43670
C8A C -0.1428(12) -0.1845(9) 0.6422(12)
H16A H -0.13800 -0.14080 0.68830
H17A H -0.22950 -0.19780 0.62650
H18A H -0.09920 -0.22280 0.68520

loop_
_atom_type_symbol
_atom_type_radius_bond
C 0.68
H 0.23
Cl 0.99
N 0.68
O 0.68
Si 0.83
Ti 1.33
